data_4062425
loop_
_publ_author_name
'Kerstin Most, Nadia C. Moesch-Zanetti, Denis Vidovic, Joerg Magull'

_publ_section_title
;
Syntheses and structures of two molybdenum(IV)complexes
 with the ancillary ligands 3,5-dimethylpyrazole and
 3,5-di-tert-butylpyrazole. Contrasting coordination modes and
 C-H activation in NMe2'
;
_journal_name_full Organometallics
_journal_year 2003
_chemical_formula_moiety 'C44 H76 Mo N8'
_chemical_formula_sum 'C44 H76 Mo N8'
_chemical_formula_weight 813.07
_space_group_IT_number 15
_symmetry_cell_setting monoclinic
_symmetry_space_group_name_Hall '-C 2yc'
_symmetry_space_group_name_H-M 'C 1 2/c 1'
_cell_angle_alpha 90.00
_cell_angle_beta 125.65(3)
_cell_angle_gamma 90.00
_cell_formula_units_Z 4
_cell_length_a 24.771(6)
_cell_length_b 11.442(3)
_cell_length_c 20.144(5)
_cell_measurement_temperature 133(2)
_cell_volume 4639(2)
_diffrn_ambient_temperature 133(2)
_exptl_crystal_density_diffrn 1.164
_cod_original_sg_symbol_H-M 'C 2/c'
_cod_database_code 4062425

loop_
_symmetry_equiv_pos_as_xyz
'x, y, z'
'x, -y, z+1/2'
'x+1/2, y+1/2, z'
'x+1/2, -y+1/2, z+1/2'
'-x, -y, -z'
'-x, y, -z-1/2'
'-x+1/2, -y+1/2, -z'
'-x+1/2, y+1/2, -z-1/2'

loop_
_atom_site_label
_atom_site_type_symbol
_atom_site_fract_x
_atom_site_fract_y
_atom_site_fract_z
_atom_site_U_iso_or_equiv
_atom_site_adp_type
_atom_site_occupancy
_atom_site_symmetry_multiplicity
_atom_site_calc_flag
_atom_site_refinement_flags
_atom_site_disorder_assembly
_atom_site_disorder_group
Mo1 Mo 0.0000 0.38595(2) 0.2500 0.01808(8) Uani 1 2 d S . .
N1 N -0.04518(8) 0.52578(16) 0.27867(10) 0.0232(4) Uani 1 1 d . . .
N2 N 0.01712(9) 0.49306(16) 0.34379(11) 0.0249(4) Uani 1 1 d . . .
N3 N 0.05552(9) 0.24716(16) 0.33928(11) 0.0236(4) Uani 1 1 d . . .
N4 N 0.08404(9) 0.27892(16) 0.30075(11) 0.0247(4) Uani 1 1 d . . .
C1 C -0.06129(10) 0.62577(19) 0.29885(12) 0.0217(4) Uani 1 1 d . . .
C2 C -0.00838(11) 0.65517(19) 0.37879(13) 0.0240(5) Uani 1 1 d . . .
H2A H -0.0063 0.7205 0.4093 0.029 Uiso 1 1 calc R . .
C3 C 0.04072(11) 0.57056(19) 0.40511(13) 0.0226(4) Uani 1 1 d . . .
C4 C -0.12521(10) 0.69104(19) 0.23904(13) 0.0242(5) Uani 1 1 d . . .
C5 C -0.14285(12) 0.7695(2) 0.28552(15) 0.0321(5) Uani 1 1 d . . .
H5A H -0.1498 0.7211 0.3201 0.048 Uiso 1 1 calc R . .
H5B H -0.1836 0.8130 0.2464 0.048 Uiso 1 1 calc R . .
H5C H -0.1065 0.8245 0.3198 0.048 Uiso 1 1 calc R . .
C6 C -0.11446(13) 0.7675(2) 0.18504(15) 0.0354(6) Uani 1 1 d . . .
H6A H -0.1032 0.7178 0.1551 0.053 Uiso 1 1 calc R . .
H6B H -0.0780 0.8225 0.2194 0.053 Uiso 1 1 calc R . .
H6C H -0.1552 0.8112 0.1461 0.053 Uiso 1 1 calc R . .
C7 C -0.18203(11) 0.6044(2) 0.18648(14) 0.0359(5) Uani 1 1 d . . .
H7A H -0.1711 0.5540 0.1566 0.054 Uiso 1 1 calc R . .
H7B H -0.2230 0.6475 0.1476 0.054 Uiso 1 1 calc R . .
H7C H -0.1884 0.5563 0.2217 0.054 Uiso 1 1 calc R . .
C8 C 0.10700(11) 0.5548(2) 0.48729(13) 0.0261(5) Uani 1 1 d . . .
C9 C 0.09447(12) 0.5009(2) 0.54699(14) 0.0336(5) Uani 1 1 d . . .
H9A H 0.0728 0.4247 0.5262 0.050 Uiso 1 1 calc R . .
H9B H 0.0657 0.5528 0.5523 0.050 Uiso 1 1 calc R . .
H9C H 0.1369 0.4906 0.6005 0.050 Uiso 1 1 calc R . .
C10 C 0.15204(12) 0.4741(3) 0.47904(14) 0.0385(6) Uani 1 1 d . . .
H10A H 0.1599 0.5086 0.4409 0.058 Uiso 1 1 calc R . .
H10B H 0.1305 0.3978 0.4584 0.058 Uiso 1 1 calc R . .
H10C H 0.1945 0.4642 0.5326 0.058 Uiso 1 1 calc R . .
C11 C 0.14100(13) 0.6736(2) 0.52111(15) 0.0382(6) Uani 1 1 d . . .
H11A H 0.1493 0.7091 0.4836 0.057 Uiso 1 1 calc R . .
H11B H 0.1833 0.6626 0.5747 0.057 Uiso 1 1 calc R . .
H11C H 0.1121 0.7249 0.5266 0.057 Uiso 1 1 calc R . .
C12 C 0.08579(10) 0.15063(18) 0.38299(12) 0.0220(4) Uani 1 1 d . . .
C13 C 0.13581(10) 0.1214(2) 0.37349(12) 0.0257(4) Uani 1 1 d . . .
H13A H 0.1660 0.0580 0.3985 0.031 Uiso 1 1 calc R . .
C14 C 0.13268(10) 0.20340(19) 0.32027(12) 0.0224(4) Uani 1 1 d . . .
C15 C 0.06284(11) 0.08721(19) 0.42868(13) 0.0263(5) Uani 1 1 d . . .
C16 C -0.00021(13) 0.0189(2) 0.36610(15) 0.0382(6) Uani 1 1 d . . .
H16A H 0.0097 -0.0376 0.3380 0.057 Uiso 1 1 calc R . .
H16B H -0.0346 0.0732 0.3261 0.057 Uiso 1 1 calc R . .
H16C H -0.0162 -0.0226 0.3941 0.057 Uiso 1 1 calc R . .
C18 C 0.04791(14) 0.1760(2) 0.47295(15) 0.0375(6) Uani 1 1 d . . .
H18A H 0.0885 0.2194 0.5129 0.056 Uiso 1 1 calc R . .
H18B H 0.0320 0.1348 0.5012 0.056 Uiso 1 1 calc R . .
H18C H 0.0137 0.2306 0.4331 0.056 Uiso 1 1 calc R . .
C19 C 0.17746(11) 0.2197(2) 0.29296(14) 0.0268(5) Uani 1 1 d . . .
C20 C 0.14286(12) 0.2921(2) 0.21439(15) 0.0346(6) Uani 1 1 d . . .
H20A H 0.1028 0.2512 0.1707 0.052 Uiso 1 1 calc R . .
H20B H 0.1731 0.3029 0.1984 0.052 Uiso 1 1 calc R . .
H20C H 0.1306 0.3686 0.2238 0.052 Uiso 1 1 calc R . .
C21 C 0.24032(11) 0.2843(2) 0.36137(15) 0.0332(5) Uani 1 1 d . . .
H21A H 0.2279 0.3605 0.3709 0.050 Uiso 1 1 calc R . .
H21B H 0.2703 0.2958 0.3451 0.050 Uiso 1 1 calc R . .
H21C H 0.2628 0.2379 0.4116 0.050 Uiso 1 1 calc R . .
C22 C 0.19681(12) 0.1002(2) 0.27777(15) 0.0347(5) Uani 1 1 d . . .
H22A H 0.1567 0.0592 0.2342 0.052 Uiso 1 1 calc R . .
H22B H 0.2192 0.0536 0.3280 0.052 Uiso 1 1 calc R . .
H22C H 0.2268 0.1115 0.2615 0.052 Uiso 1 1 calc R . .
C17 C 0.11631(13) 0.0016(2) 0.49035(16) 0.0387(6) Uani 1 1 d . . .
H17A H 0.1568 0.0448 0.5307 0.058 Uiso 1 1 calc R . .
H17B H 0.1260 -0.0543 0.4617 0.058 Uiso 1 1 calc R . .
H17C H 0.1004 -0.0405 0.5182 0.058 Uiso 1 1 calc R . .

loop_
_atom_site_aniso_label
_atom_site_aniso_U_11
_atom_site_aniso_U_22
_atom_site_aniso_U_33
_atom_site_aniso_U_23
_atom_site_aniso_U_13
_atom_site_aniso_U_12
Mo1 0.01802(13) 0.01618(13) 0.02119(14) 0.000 0.01208(11) 0.000
N1 0.0196(9) 0.0224(9) 0.0243(9) -0.0017(8) 0.0108(8) 0.0010(7)
N2 0.0208(9) 0.0240(10) 0.0253(9) -0.0012(8) 0.0109(8) 0.0030(8)
N3 0.0287(10) 0.0216(9) 0.0270(9) 0.0025(8) 0.0198(8) 0.0016(8)
N4 0.0271(10) 0.0226(10) 0.0295(10) 0.0056(8) 0.0194(9) 0.0048(8)
C1 0.0258(10) 0.0198(11) 0.0254(10) -0.0013(9) 0.0184(9) -0.0004(9)
C2 0.0299(12) 0.0218(11) 0.0238(11) -0.0033(9) 0.0176(10) 0.0008(9)
C3 0.0273(11) 0.0202(10) 0.0229(10) -0.0019(9) 0.0161(10) -0.0042(9)
C4 0.0265(11) 0.0217(11) 0.0263(11) -0.0001(9) 0.0164(10) 0.0033(9)
C5 0.0334(12) 0.0302(13) 0.0373(13) -0.0005(11) 0.0232(11) 0.0068(10)
C6 0.0388(14) 0.0372(14) 0.0325(13) 0.0088(11) 0.0219(12) 0.0082(11)
C7 0.0273(11) 0.0340(13) 0.0378(13) -0.0034(12) 0.0141(11) 0.0033(11)
C8 0.0277(12) 0.0263(12) 0.0211(11) 0.0003(9) 0.0124(10) -0.0006(10)
C9 0.0393(13) 0.0325(13) 0.0249(12) 0.0021(10) 0.0164(11) -0.0031(11)
C10 0.0278(12) 0.0535(17) 0.0246(12) 0.0032(12) 0.0098(11) 0.0106(12)
C11 0.0373(14) 0.0358(14) 0.0274(12) 0.0005(11) 0.0109(11) -0.0097(11)
C12 0.0240(11) 0.0174(10) 0.0212(10) -0.0004(8) 0.0112(9) -0.0018(8)
C13 0.0236(10) 0.0226(11) 0.0274(10) 0.0041(10) 0.0128(9) 0.0059(10)
C14 0.0196(10) 0.0223(11) 0.0222(11) -0.0014(9) 0.0104(9) 0.0005(9)
C15 0.0310(12) 0.0220(12) 0.0249(11) 0.0014(9) 0.0157(10) -0.0040(9)
C16 0.0390(14) 0.0397(14) 0.0352(13) -0.0003(12) 0.0212(12) -0.0137(12)
C18 0.0531(16) 0.0344(14) 0.0387(13) 0.0009(11) 0.0346(13) -0.0038(12)
C19 0.0232(11) 0.0293(12) 0.0308(12) 0.0013(10) 0.0174(10) 0.0029(10)
C20 0.0332(13) 0.0436(15) 0.0363(13) 0.0075(11) 0.0255(12) 0.0042(11)
C21 0.0251(12) 0.0381(14) 0.0391(13) 0.0000(11) 0.0202(11) 0.0003(10)
C22 0.0317(12) 0.0378(14) 0.0401(12) -0.0025(12) 0.0241(11) 0.0065(11)
C17 0.0451(15) 0.0308(14) 0.0367(13) 0.0118(11) 0.0219(12) 0.0005(12)

loop_
_geom_bond_atom_site_label_1
_geom_bond_atom_site_label_2
_geom_bond_distance
_geom_bond_site_symmetry_2
_geom_bond_publ_flag
Mo1 N2 2.0778(18) . ?
Mo1 N2 2.0778(18) 6_556 ?
Mo1 N4 2.0971(18) 6_556 ?
Mo1 N4 2.0971(18) . ?
Mo1 N3 2.1828(19) 6_556 ?
Mo1 N3 2.1828(19) . ?
Mo1 N1 2.2136(18) . ?
Mo1 N1 2.2136(18) 6_556 ?
N1 C1 1.350(3) . ?
N1 N2 1.372(3) . ?
N2 C3 1.346(3) . ?
N3 C12 1.337(3) . ?
N3 N4 1.369(2) . ?
N4 C14 1.342(3) . ?
C1 C2 1.401(3) . ?
C1 C4 1.514(3) . ?
C2 C3 1.395(3) . ?
C2 H2A 0.9500 . ?
C3 C8 1.517(3) . ?
C4 C7 1.532(3) . ?
C4 C5 1.533(3) . ?
C4 C6 1.536(3) . ?
C5 H5A 0.9800 . ?
C5 H5B 0.9800 . ?
C5 H5C 0.9800 . ?
C6 H6A 0.9800 . ?
C6 H6B 0.9800 . ?
C6 H6C 0.9800 . ?
C7 H7A 0.9800 . ?
C7 H7B 0.9800 . ?
C7 H7C 0.9800 . ?
C8 C10 1.530(3) . ?
C8 C11 1.534(3) . ?
C8 C9 1.536(3) . ?
C9 H9A 0.9800 . ?
C9 H9B 0.9800 . ?
C9 H9C 0.9800 . ?
C10 H10A 0.9800 . ?
C10 H10B 0.9800 . ?
C10 H10C 0.9800 . ?
C11 H11A 0.9800 . ?
C11 H11B 0.9800 . ?
C11 H11C 0.9800 . ?
C12 C13 1.400(3) . ?
C12 C15 1.519(3) . ?
C13 C14 1.392(3) . ?
C13 H13A 0.9500 . ?
C14 C19 1.510(3) . ?
C15 C17 1.529(3) . ?
C15 C16 1.531(3) . ?
C15 C18 1.533(3) . ?
C16 H16A 0.9800 . ?
C16 H16B 0.9800 . ?
C16 H16C 0.9800 . ?
C18 H18A 0.9800 . ?
C18 H18B 0.9800 . ?
C18 H18C 0.9800 . ?
C19 C20 1.531(3) . ?
C19 C22 1.538(3) . ?
C19 C21 1.539(3) . ?
C20 H20A 0.9800 . ?
C20 H20B 0.9800 . ?
C20 H20C 0.9800 . ?
C21 H21A 0.9800 . ?
C21 H21B 0.9800 . ?
C21 H21C 0.9800 . ?
C22 H22A 0.9800 . ?
C22 H22B 0.9800 . ?
C22 H22C 0.9800 . ?
C17 H17A 0.9800 . ?
C17 H17B 0.9800 . ?
C17 H17C 0.9800 . ?
